data_4343341
loop_
_publ_author_name
'Ju, Ping'
'Jiang, Long'
'Lu, Tong-Bu'

_publ_section_title
;
 A Three-Dimensional Dynamic Metal-Organic Framework with Fourfold
 Interpenetrating Diamondoid Networks and Selective Adsorption Properties.
;
_journal_issue 13
_journal_name_full 'Inorganic chemistry'
_journal_page_first 6291
_journal_page_last 6295
_journal_paper_doi 10.1021/acs.inorgchem.5b00592
_journal_volume 54
_journal_year 2015
_chemical_absolute_configuration rmad
_chemical_formula_sum 'C129 H239.5 N30.5 Ni4 O46'
_chemical_formula_weight 3188.7
_chemical_name_systematic
; 
 ? 
;
_space_group_IT_number 18
_symmetry_cell_setting orthorhombic
_symmetry_space_group_name_Hall 'P 2 2ab'
_symmetry_space_group_name_H-M 'P 21 21 2'
_atom_sites_solution_hydrogens geom
_atom_sites_solution_primary direct
_atom_sites_solution_secondary difmap
_audit_creation_method SHELXL-97
_cell_angle_alpha 90.00
_cell_angle_beta 90.00
_cell_angle_gamma 90.00
_cell_formula_units_Z 4
_cell_length_a 29.042(3)
_cell_length_b 30.750(5)
_cell_length_c 9.4483(17)
_cell_measurement_reflns_used 2033
_cell_measurement_temperature 150(2)
_cell_measurement_theta_max 66.8691
_cell_measurement_theta_min 3.2497
_cell_volume 8438(2)
_computing_structure_refinement 'SHELXL-97 (Sheldrick, 1997)'
_computing_structure_solution 'SHELXS-97 (Sheldrick, 1990)'
_diffrn_ambient_temperature 150(2)
_diffrn_detector_area_resol_mean 10.5058
_diffrn_measured_fraction_theta_full 0.985
_diffrn_measured_fraction_theta_max 0.985
_diffrn_measurement_device_type 'Xcalibur, Atlas, Gemini ultra'
_diffrn_measurement_method 'omega scans'
_diffrn_radiation_monochromator mirror
_diffrn_radiation_source 'Enhance Ultra (Cu) X-ray Source'
_diffrn_radiation_type CuK\a
_diffrn_radiation_wavelength 1.54178
_diffrn_reflns_av_R_equivalents 0.1392
_diffrn_reflns_av_sigmaI/netI 0.1599
_diffrn_reflns_limit_h_max 33
_diffrn_reflns_limit_h_min -32
_diffrn_reflns_limit_k_max 35
_diffrn_reflns_limit_k_min -34
_diffrn_reflns_limit_l_max 7
_diffrn_reflns_limit_l_min -10
_diffrn_reflns_number 17336
_diffrn_reflns_theta_full 63.00
_diffrn_reflns_theta_max 63.00
_diffrn_reflns_theta_min 3.25
_exptl_absorpt_coefficient_mu 1.006
_exptl_absorpt_correction_T_max 0.9238
_exptl_absorpt_correction_T_min 0.7390
_exptl_absorpt_correction_type multi-scan
_exptl_absorpt_process_details
;
CrysAlisPro, Agilent Technologies,
Version 1.171.36.20 (release 27-06-2012 CrysAlis171 .NET)
(compiled Jul 11 2012,15:38:31)
Empirical absorption correction using spherical harmonics,
 implemented in SCALE3 ABSPACK scaling algorithm.
;
_exptl_crystal_colour pink
_exptl_crystal_density_diffrn 1.059
_exptl_crystal_density_method 'not measured'
_exptl_crystal_description prism
_exptl_crystal_F_000 2864
_exptl_crystal_size_max 0.32
_exptl_crystal_size_mid 0.10
_exptl_crystal_size_min 0.08
_platon_squeeze_details
;
;
_refine_diff_density_max 0.946
_refine_diff_density_min -0.632
_refine_diff_density_rms 0.140
_refine_ls_abs_structure_details 'Flack H D (1983), Acta Cryst. A39, 876-881'
_refine_ls_abs_structure_Flack 0.01(2)
_refine_ls_extinction_method none
_refine_ls_goodness_of_fit_ref 1.096
_refine_ls_hydrogen_treatment constr
_refine_ls_matrix_type full
_refine_ls_number_parameters 765
_refine_ls_number_reflns 11134
_refine_ls_number_restraints 8
_refine_ls_restrained_S_all 1.051
_refine_ls_R_factor_all 0.1015
_refine_ls_R_factor_gt 0.0952
_refine_ls_shift/su_max 0.000
_refine_ls_shift/su_mean 0.000
_refine_ls_structure_factor_coef Fsqd
_refine_ls_weighting_details 'calc w=1/[\s^2^(Fo^2^)+(0.0000P)^2^+149.0141P] where P=(Fo^2^+2Fc^2^)/3'
_refine_ls_weighting_scheme calc
_refine_ls_wR_factor_gt 0.2255
_refine_ls_wR_factor_ref 0.2463
_reflns_number_gt 6652
_reflns_number_total 11134
_reflns_threshold_expression >2sigma(I)
_cod_data_source_file ic5b00592_si_002.cif
_cod_data_source_block q1
_cod_depositor_comments
;
The following automatic conversions were performed:

'_symmetry_cell_setting' value 'Orthorhombic' changed to
'orthorhombic' according to
/usr/data/users/saulius/crontab/automatic-downloads/rss-feeds/ACS/lib/dictionaries/cif_core.dic
dictionary named 'cif_core.dic' version 2.4.2 from 2011-04-26.

Automatic conversion script
Id: cif_fix_values 3271 2015-04-21 07:52:19Z andrius 

 Adding full bibliography for 4343341.cif.
;
_cod_original_sg_symbol_H-M P2(1)2(1)2
_cod_original_formula_sum ' C129 H239.5 N30.5 Ni4 O46'
_cod_database_code 4343341

loop_
_symmetry_equiv_pos_as_xyz
'x, y, z'
'-x, -y, z'
'-x+1/2, y+1/2, -z'
'x+1/2, -y+1/2, -z'

loop_
_atom_site_label
_atom_site_type_symbol
_atom_site_fract_x
_atom_site_fract_y
_atom_site_fract_z
_atom_site_U_iso_or_equiv
_atom_site_adp_type
_atom_site_occupancy
_atom_site_symmetry_multiplicity
_atom_site_calc_flag
_atom_site_refinement_flags
O9 O 0.5174(5) 0.2517(5) -0.0669(15) 0.074(3) Uani 1 1 d U
C47 C 0.5514(7) 0.2455(6) 0.011(2) 0.073(2) Uani 1 1 d DU
C48 C 0.6267(5) 0.2721(3) 0.0933(16) 0.073(2) Uani 1 1 d GU
H48 H 0.6370 0.2431 0.1068 0.088 Uiso 1 1 calc R
C49 C 0.5817(4) 0.2800(4) 0.0501(16) 0.072(2) Uani 1 1 d GDU
C53 C 0.5666(3) 0.3225(4) 0.0302(15) 0.074(2) Uani 1 1 d GU
H53 H 0.5359 0.3279 0.0007 0.089 Uiso 1 1 calc R
C50 C 0.5966(5) 0.3570(3) 0.0535(16) 0.075(3) Uani 1 1 d GU
H50 H 0.5862 0.3861 0.0399 0.090 Uiso 1 1 calc R
C52 C 0.6415(4) 0.3491(4) 0.0967(16) 0.076(3) Uani 1 1 d GDU
C51 C 0.6566(3) 0.3067(4) 0.1165(15) 0.075(3) Uani 1 1 d GU
H51 H 0.6874 0.3013 0.1460 0.090 Uiso 1 1 calc R
C54 C 0.6751(6) 0.3851(6) 0.1305(19) 0.078(3) Uani 1 1 d DU
H54A H 0.7065 0.3747 0.1081 0.093 Uiso 1 1 calc R
H54B H 0.6685 0.4100 0.0674 0.093 Uiso 1 1 calc R
C1 C 0.7159(3) 0.1803(3) 1.0778(14) 0.022(3) Uani 1 1 d DU
H1A H 0.7267 0.1954 1.1640 0.026 Uiso 1 1 calc R
H1B H 0.7113 0.2025 1.0035 0.026 Uiso 1 1 calc R
C2 C 0.7963(5) 0.1707(4) 0.986(2) 0.063(5) Uani 1 1 d DU
H2A H 0.8141 0.1805 1.0698 0.076 Uiso 1 1 calc R
H2B H 0.7903 0.1961 0.9245 0.076 Uiso 1 1 calc R
C3 C 0.8226(4) 0.1358(4) 0.9058(12) 0.022(3) Uani 1 1 d DU
H3A H 0.8513 0.1484 0.8666 0.027 Uiso 1 1 calc R
H3B H 0.8312 0.1121 0.9716 0.027 Uiso 1 1 calc R
C4 C 0.8148(5) 0.0790(4) 0.7214(14) 0.046(4) Uani 1 1 d DU
H4A H 0.8461 0.0867 0.6882 0.055 Uiso 1 1 calc R
H4B H 0.8181 0.0561 0.7943 0.055 Uiso 1 1 calc R
C5 C 0.7447(3) 0.0415(4) 0.6292(19) 0.050(4) Uani 1 1 d DU
H5A H 0.7483 0.0161 0.6926 0.060 Uiso 1 1 calc R
H5B H 0.7314 0.0312 0.5387 0.060 Uiso 1 1 calc R
C6 C 0.6698(4) 0.0508(5) 0.7266(19) 0.055(5) Uani 1 1 d DU
H6A H 0.6753 0.0240 0.7826 0.065 Uiso 1 1 calc R
H6B H 0.6531 0.0432 0.6387 0.065 Uiso 1 1 calc R
C7 C 0.6438(6) 0.0846(6) 0.8122(18) 0.071(6) Uani 1 1 d DU
H7A H 0.6330 0.1076 0.7468 0.085 Uiso 1 1 calc R
H7B H 0.6161 0.0706 0.8531 0.085 Uiso 1 1 calc R
C8 C 0.6448(5) 0.1427(5) 0.9927(15) 0.049(4) Uani 1 1 d DU
H8A H 0.6396 0.1655 0.9205 0.059 Uiso 1 1 calc R
H8B H 0.6145 0.1329 1.0282 0.059 Uiso 1 1 calc R
C9 C 0.6710(5) 0.1399(4) 1.2539(11) 0.044(4) Uani 1 1 d DU
H9A H 0.7028 0.1371 1.2910 0.053 Uiso 1 1 calc R
H9B H 0.6571 0.1105 1.2494 0.053 Uiso 1 1 calc R
C10 C 0.6427(3) 0.1692(4) 1.3496(15) 0.037(4) Uani 1 1 d DU
H10A H 0.6453 0.1585 1.4481 0.044 Uiso 1 1 calc R
H10B H 0.6560 0.1988 1.3468 0.044 Uiso 1 1 calc R
C11 C 0.7836(5) 0.0895(5) 0.4742(14) 0.053(5) Uani 1 1 d DU
H11A H 0.7714 0.1184 0.5016 0.063 Uiso 1 1 calc R
H11B H 0.7620 0.0759 0.4062 0.063 Uiso 1 1 calc R
C12 C 0.8312(5) 0.0940(8) 0.4089(17) 0.083(7) Uani 1 1 d DU
H12A H 0.8509 0.1135 0.4661 0.100 Uiso 1 1 calc R
H12B H 0.8464 0.0654 0.3999 0.100 Uiso 1 1 calc R
C14 C 1.0160(7) 0.3669(5) 0.1844(18) 0.077(2) Uani 1 1 d DU
H14A H 0.9946 0.3858 0.2380 0.092 Uiso 1 1 calc R
H14B H 1.0401 0.3854 0.1413 0.092 Uiso 1 1 calc R
C15 C 1.0377(6) 0.3335(5) 0.282(2) 0.078(2) Uani 1 1 d DU
H15A H 1.0650 0.3207 0.2355 0.094 Uiso 1 1 calc R
H15B H 1.0483 0.3482 0.3698 0.094 Uiso 1 1 calc R
C16 C 1.0328(5) 0.2632(5) 0.386(2) 0.080(2) Uani 1 1 d DU
H16A H 1.0561 0.2528 0.3176 0.096 Uiso 1 1 calc R
H16B H 1.0493 0.2749 0.4696 0.096 Uiso 1 1 calc R
C17 C 0.9808(6) 0.2049(5) 0.315(2) 0.081(2) Uani 1 1 d DU
H17A H 0.9699 0.1762 0.3486 0.097 Uiso 1 1 calc R
H17B H 1.0029 0.1998 0.2369 0.097 Uiso 1 1 calc R
C18 C 0.9202(6) 0.2097(5) 0.1339(15) 0.064(4) Uani 1 1 d DU
H18A H 0.9013 0.1845 0.1638 0.076 Uiso 1 1 calc R
H18B H 0.9449 0.1988 0.0712 0.076 Uiso 1 1 calc R
C19 C 0.8901(5) 0.2413(5) 0.052(2) 0.064(4) Uani 1 1 d DU
H19A H 0.8737 0.2266 -0.0271 0.077 Uiso 1 1 calc R
H19B H 0.8674 0.2559 0.1137 0.077 Uiso 1 1 calc R
C20 C 0.9000(5) 0.3093(5) -0.062(2) 0.079(2) Uani 1 1 d DU
H20A H 0.8820 0.2992 -0.1452 0.095 Uiso 1 1 calc R
H20B H 0.8781 0.3208 0.0086 0.095 Uiso 1 1 calc R
C22 C 0.9594(5) 0.3623(7) -0.370(2) 0.083(2) Uani 1 1 d DU
H22A H 0.9375 0.3514 -0.4423 0.100 Uiso 1 1 calc R
H22B H 0.9519 0.3929 -0.3478 0.100 Uiso 1 1 calc R
C23 C 0.9714(7) 0.2416(6) 0.544(2) 0.083(2) Uani 1 1 d DU
H23A H 0.9445 0.2563 0.5011 0.099 Uiso 1 1 calc R
H23B H 0.9869 0.2625 0.6078 0.099 Uiso 1 1 calc R
C24 C 0.9553(7) 0.2023(6) 0.6288(17) 0.084(2) Uani 1 1 d DU
H24A H 0.9342 0.1850 0.5688 0.101 Uiso 1 1 calc R
H24B H 0.9825 0.1839 0.6497 0.101 Uiso 1 1 calc R
C25 C 0.6280(5) 0.4269(5) 0.4812(14) 0.071(3) Uani 1 1 d DU
H25 H 0.6506 0.4502 0.5067 0.085 Uiso 1 1 calc R
C26 C 0.6313(5) 0.4220(5) 0.3215(15) 0.070(3) Uani 1 1 d DU
H26 H 0.6058 0.4020 0.2928 0.084 Uiso 1 1 calc R
C27 C 0.6226(5) 0.4656(5) 0.2435(19) 0.071(3) Uani 1 1 d DU
H27A H 0.6455 0.4875 0.2735 0.085 Uiso 1 1 calc R
H27B H 0.6254 0.4614 0.1400 0.085 Uiso 1 1 calc R
C28 C 0.5737(5) 0.4810(7) 0.2812(14) 0.071(3) Uani 1 1 d DU
H28A H 0.5672 0.5087 0.2318 0.085 Uiso 1 1 calc R
H28B H 0.5510 0.4592 0.2484 0.085 Uiso 1 1 calc R
C29 C 0.5683(7) 0.4877(5) 0.4419(15) 0.073(3) Uani 1 1 d DU
H29A H 0.5362 0.4964 0.4636 0.087 Uiso 1 1 calc R
H29B H 0.5891 0.5112 0.4738 0.087 Uiso 1 1 calc R
C30 C 0.5800(5) 0.4453(6) 0.5212(19) 0.073(3) Uani 1 1 d DU
H30A H 0.5562 0.4232 0.4996 0.088 Uiso 1 1 calc R
H30B H 0.5792 0.4510 0.6243 0.088 Uiso 1 1 calc R
C31 C 0.7288(5) 0.1988(4) 0.661(2) 0.054(2) Uani 1 1 d DU
C32 C 0.6994(4) 0.2345(3) 0.6297(12) 0.054(2) Uani 1 1 d GDU
C33 C 0.6654(4) 0.2493(3) 0.7212(10) 0.054(2) Uani 1 1 d GU
H33 H 0.6594 0.2341 0.8068 0.065 Uiso 1 1 calc R
C34 C 0.6401(3) 0.2862(4) 0.6875(11) 0.055(2) Uani 1 1 d GU
H34 H 0.6169 0.2963 0.7500 0.066 Uiso 1 1 calc R
C35 C 0.6489(4) 0.3084(3) 0.5622(12) 0.053(2) Uani 1 1 d GDU
C36 C 0.6830(4) 0.2936(3) 0.4706(10) 0.052(2) Uani 1 1 d GU
H36 H 0.6890 0.3088 0.3850 0.062 Uiso 1 1 calc R
C37 C 0.7082(3) 0.2566(4) 0.5044(11) 0.054(2) Uani 1 1 d GU
H37 H 0.7315 0.2465 0.4418 0.065 Uiso 1 1 calc R
C38 C 0.6176(5) 0.3463(4) 0.532(2) 0.055(3) Uani 1 1 d DU
H38A H 0.6077 0.3455 0.4318 0.066 Uiso 1 1 calc R
H38B H 0.5898 0.3443 0.5924 0.066 Uiso 1 1 calc R
C39 C 0.7614(6) 0.5314(5) 0.917(2) 0.058(2) Uani 1 1 d DU
C40 C 0.7291(4) 0.5006(3) 0.8650(13) 0.059(2) Uani 1 1 d GDU
C41 C 0.7475(3) 0.4672(4) 0.7834(13) 0.058(2) Uani 1 1 d GU
H41 H 0.7796 0.4667 0.7633 0.070 Uiso 1 1 calc R
C42 C 0.7191(4) 0.4347(3) 0.7311(12) 0.060(2) Uani 1 1 d GU
H42 H 0.7316 0.4119 0.6753 0.072 Uiso 1 1 calc R
C43 C 0.6722(4) 0.4354(3) 0.7605(13) 0.059(2) Uani 1 1 d GDU
C44 C 0.6538(3) 0.4687(4) 0.8422(14) 0.060(2) Uani 1 1 d GU
H44 H 0.6217 0.4693 0.8622 0.072 Uiso 1 1 calc R
C45 C 0.6822(4) 0.5013(3) 0.8944(12) 0.059(2) Uani 1 1 d GU
H45 H 0.6697 0.5241 0.9502 0.070 Uiso 1 1 calc R
C46 C 0.6428(6) 0.3989(5) 0.7117(17) 0.059(2) Uani 1 1 d DU
H46A H 0.6523 0.3725 0.7645 0.071 Uiso 1 1 calc R
H46B H 0.6107 0.4054 0.7399 0.071 Uiso 1 1 calc R
C55 C 0.8750(5) 0.3164(6) 0.325(2) 0.063(2) Uani 1 1 d DU
C56 C 0.8363(3) 0.3449(3) 0.3328(13) 0.059(2) Uani 1 1 d GDU
C57 C 0.8350(3) 0.3771(4) 0.2298(12) 0.056(2) Uani 1 1 d GU
H57 H 0.8600 0.3803 0.1656 0.068 Uiso 1 1 calc R
C58 C 0.7972(4) 0.4047(3) 0.2207(11) 0.056(2) Uani 1 1 d GU
H58 H 0.7963 0.4267 0.1503 0.067 Uiso 1 1 calc R
C59 C 0.7607(3) 0.3999(3) 0.3145(13) 0.054(2) Uani 1 1 d GDU
C60 C 0.7620(3) 0.3677(4) 0.4175(12) 0.057(2) Uani 1 1 d GU
H60 H 0.7370 0.3645 0.4817 0.068 Uiso 1 1 calc R
C61 C 0.7998(4) 0.3401(3) 0.4266(12) 0.058(2) Uani 1 1 d GU
H61 H 0.8007 0.3181 0.4970 0.069 Uiso 1 1 calc R
C62 C 0.7173(4) 0.4253(5) 0.300(2) 0.055(3) Uani 1 1 d DU
H62A H 0.7135 0.4431 0.3863 0.066 Uiso 1 1 calc R
H62B H 0.7211 0.4456 0.2194 0.066 Uiso 1 1 calc R
N1 N 0.6718(4) 0.1602(4) 1.1084(11) 0.057(4) Uani 1 1 d DU
N2 N 0.7526(4) 0.1502(4) 1.0304(16) 0.054(4) Uani 1 1 d DU
H2 H 0.7592 0.1317 1.1056 0.065 Uiso 1 1 calc R
N3 N 0.7943(5) 0.1179(4) 0.7893(14) 0.064(4) Uani 1 1 d DU
H3 H 0.7932 0.1393 0.7199 0.077 Uiso 1 1 calc R
N4 N 0.7894(3) 0.0610(3) 0.6032(10) 0.027(3) Uani 1 1 d DU
N5 N 0.7135(4) 0.0736(4) 0.6952(13) 0.042(3) Uani 1 1 d DU
H5 H 0.7062 0.0930 0.6230 0.051 Uiso 1 1 calc R
N6 N 0.6697(5) 0.1056(5) 0.9285(16) 0.069(5) Uani 1 1 d DU
H6 H 0.6713 0.0847 0.9996 0.082 Uiso 1 1 calc R
N8 N 0.9908(5) 0.3428(5) 0.0731(17) 0.077(2) Uani 1 1 d DU
H8 H 1.0128 0.3341 0.0076 0.092 Uiso 1 1 calc R
N9 N 1.0052(5) 0.2983(4) 0.3204(19) 0.079(2) Uani 1 1 d DU
H9 H 0.9865 0.3094 0.3916 0.095 Uiso 1 1 calc R
N11 N 0.9411(5) 0.2300(5) 0.2605(14) 0.060(4) Uani 1 1 d DU
H11 H 0.9195 0.2359 0.3305 0.072 Uiso 1 1 calc R
N12 N 0.9254(5) 0.2720(5) -0.001(2) 0.081(5) Uani 1 1 d DU
H12 H 0.9428 0.2586 -0.0713 0.097 Uiso 1 1 calc R
N13 N 0.6425(5) 0.3879(4) 0.5614(14) 0.062(3) Uani 1 1 d DU
N14 N 0.6747(4) 0.4007(4) 0.2778(14) 0.047(4) Uani 1 1 d DU
Ni1 Ni 0.73130(14) 0.11138(8) 0.8604(4) 0.0690(10) Uani 1 1 d .
Ni2 Ni 0.96634(12) 0.28698(11) 0.1645(4) 0.0689(10) Uani 1 1 d .
O1 O 0.5936(3) 0.1719(5) 1.3124(15) 0.071(4) Uani 1 1 d DU
H1 H 0.5908 0.1731 1.2240 0.106 Uiso 1 1 calc R
O2 O 0.8217(5) 0.1130(6) 0.2690(16) 0.093(5) Uani 1 1 d DU
H2C H 0.8467 0.1171 0.2260 0.139 Uiso 1 1 calc R
O3 O 1.0072(5) 0.3580(5) -0.4194(16) 0.086(3) Uani 1 1 d DU
H3C H 1.0328 0.3567 -0.3831 0.129 Uiso 1 1 d R
O4 O 0.9318(5) 0.2120(5) 0.7628(15) 0.089(3) Uani 1 1 d DU
H4 H 0.9058 0.2214 0.7483 0.133 Uiso 1 1 d R
O5 O 0.7068(4) 0.1663(4) 0.7452(13) 0.055(2) Uani 1 1 d U
O6 O 0.7681(4) 0.1918(4) 0.6148(13) 0.056(2) Uani 1 1 d U
O7 O 0.7413(4) 0.5562(4) 1.0146(13) 0.057(2) Uani 1 1 d U
O8 O 0.7985(4) 0.5350(4) 0.8873(15) 0.066(3) Uani 1 1 d U
O10 O 0.5579(5) 0.2078(5) 0.0907(15) 0.076(3) Uani 1 1 d U
O11 O 0.8712(4) 0.2802(5) 0.3972(15) 0.070(3) Uani 1 1 d U
O12 O 0.9119(5) 0.3229(4) 0.2618(15) 0.068(2) Uani 1 1 d U
N7 N 0.9309(5) 0.3439(5) -0.1063(15) 0.079(2) Uani 1 1 d DU
N10 N 1.0042(5) 0.2270(5) 0.4299(15) 0.081(2) Uani 1 1 d DU
C13 C 0.9572(6) 0.3696(5) -0.006(2) 0.078(2) Uani 1 1 d DU
H13A H 0.9359 0.3837 0.0613 0.094 Uiso 1 1 calc R
H13B H 0.9738 0.3928 -0.0579 0.094 Uiso 1 1 calc R
C21 C 0.9585(7) 0.3342(7) -0.2380(17) 0.081(2) Uani 1 1 d DU
H21A H 0.9488 0.3049 -0.2695 0.097 Uiso 1 1 calc R
H21B H 0.9909 0.3314 -0.2069 0.097 Uiso 1 1 calc R

loop_
_atom_site_aniso_label
_atom_site_aniso_U_11
_atom_site_aniso_U_22
_atom_site_aniso_U_33
_atom_site_aniso_U_23
_atom_site_aniso_U_13
_atom_site_aniso_U_12
O9 0.073(4) 0.072(4) 0.077(4) 0.001(3) -0.007(3) -0.002(3)
C47 0.072(3) 0.072(3) 0.075(4) 0.001(3) -0.005(3) -0.002(3)
C48 0.072(3) 0.073(3) 0.075(4) 0.001(3) -0.001(3) -0.003(3)
C49 0.072(3) 0.071(3) 0.073(3) 0.001(3) -0.001(3) -0.003(2)
C53 0.075(3) 0.072(3) 0.076(4) 0.000(3) -0.003(3) -0.002(3)
C50 0.076(3) 0.073(3) 0.078(4) 0.000(3) -0.003(3) -0.002(3)
C52 0.076(3) 0.075(3) 0.078(4) 0.000(3) -0.004(3) -0.003(3)
C51 0.074(3) 0.074(3) 0.076(4) 0.000(3) -0.002(3) -0.003(3)
C54 0.078(4) 0.076(4) 0.079(5) 0.001(4) -0.004(4) -0.005(3)
C1 0.021(5) 0.024(4) 0.020(5) -0.004(4) -0.006(4) -0.005(4)
C2 0.060(7) 0.063(7) 0.066(7) 0.003(5) 0.009(5) -0.002(4)
C3 0.022(5) 0.023(4) 0.021(5) 0.002(4) 0.006(4) -0.001(4)
C4 0.046(6) 0.045(6) 0.045(6) -0.002(4) 0.003(4) -0.004(4)
C5 0.048(6) 0.050(6) 0.051(6) -0.006(4) 0.004(4) 0.002(4)
C6 0.056(6) 0.053(6) 0.055(6) -0.001(4) -0.005(4) -0.002(4)
C7 0.072(7) 0.071(7) 0.069(7) 0.001(5) -0.003(5) -0.002(5)
C8 0.049(6) 0.048(6) 0.051(6) 0.002(4) -0.001(4) 0.000(4)
C9 0.042(5) 0.044(5) 0.046(6) -0.001(4) 0.008(4) -0.004(4)
C10 0.036(5) 0.036(5) 0.037(5) -0.001(4) 0.000(4) -0.010(4)
C11 0.054(6) 0.049(6) 0.055(6) 0.001(4) 0.001(4) -0.002(4)
C12 0.082(8) 0.082(8) 0.085(8) 0.000(5) -0.001(5) 0.002(5)
C14 0.077(3) 0.077(3) 0.077(3) -0.0007(17) 0.0009(18) 0.0000(19)
C15 0.078(3) 0.078(2) 0.078(3) -0.0006(18) 0.0003(18) 0.0000(18)
C16 0.080(3) 0.079(2) 0.080(3) -0.0006(18) -0.0002(18) 0.0005(17)
C17 0.081(3) 0.080(3) 0.081(3) 0.000(2) -0.002(2) 0.000(2)
C18 0.063(4) 0.064(4) 0.064(4) 0.000(2) 0.001(2) -0.002(2)
C19 0.063(4) 0.064(4) 0.065(4) 0.000(2) 0.001(2) -0.002(2)
C20 0.079(3) 0.079(3) 0.081(3) 0.000(2) -0.001(2) 0.000(2)
C22 0.083(3) 0.083(3) 0.083(3) 0.000(2) 0.001(2) -0.001(2)
C23 0.083(3) 0.083(3) 0.083(3) -0.0004(17) 0.0005(18) 0.0004(19)
C24 0.085(3) 0.084(3) 0.084(3) 0.001(2) 0.001(2) 0.000(2)
C25 0.071(4) 0.072(4) 0.070(4) 0.001(3) -0.001(3) 0.000(3)
C26 0.070(4) 0.071(4) 0.070(4) 0.002(3) -0.002(3) -0.001(3)
C27 0.070(4) 0.071(4) 0.071(4) 0.003(3) -0.001(3) -0.003(3)
C28 0.070(4) 0.071(4) 0.072(4) 0.003(3) -0.001(3) -0.002(3)
C29 0.072(4) 0.073(4) 0.074(4) 0.002(3) 0.000(3) 0.000(3)
C30 0.072(4) 0.074(4) 0.074(4) 0.001(3) -0.001(3) 0.000(3)
C31 0.054(3) 0.054(3) 0.055(3) 0.000(3) 0.003(3) 0.000(3)
C32 0.055(3) 0.054(3) 0.054(3) 0.001(2) 0.000(3) 0.000(2)
C33 0.054(3) 0.053(3) 0.055(3) 0.001(3) -0.001(3) 0.000(3)
C34 0.055(3) 0.055(3) 0.055(3) 0.001(3) 0.001(3) 0.000(3)
C35 0.053(3) 0.052(3) 0.053(3) 0.000(3) -0.002(3) -0.002(3)
C36 0.052(3) 0.053(3) 0.050(3) -0.001(3) -0.003(3) -0.001(3)
C37 0.054(3) 0.055(3) 0.053(3) -0.001(3) -0.002(3) 0.000(3)
C38 0.055(4) 0.053(4) 0.057(4) 0.000(3) -0.002(3) -0.002(3)
C39 0.060(3) 0.056(3) 0.060(3) 0.001(3) 0.004(3) -0.001(3)
C40 0.060(3) 0.057(3) 0.059(3) 0.001(2) 0.001(3) -0.001(2)
C41 0.060(3) 0.056(3) 0.059(4) 0.002(3) 0.002(3) -0.002(3)
C42 0.062(3) 0.058(3) 0.060(4) 0.001(3) 0.001(3) -0.002(3)
C43 0.060(3) 0.057(3) 0.060(3) 0.002(3) -0.001(3) -0.001(3)
C44 0.061(3) 0.059(3) 0.060(4) 0.001(3) -0.001(3) -0.001(3)
C45 0.060(3) 0.057(3) 0.058(4) 0.001(3) -0.002(3) 0.000(3)
C46 0.060(3) 0.058(3) 0.060(4) 0.001(3) -0.002(3) 0.000(3)
C55 0.062(3) 0.061(3) 0.066(3) -0.002(3) 0.004(3) 0.002(3)
C56 0.059(3) 0.059(3) 0.059(3) -0.001(3) 0.001(3) -0.001(2)
C57 0.056(3) 0.056(3) 0.057(3) -0.002(3) 0.002(3) -0.001(3)
C58 0.055(3) 0.056(3) 0.056(3) -0.001(3) 0.002(3) -0.002(3)
C59 0.054(3) 0.054(3) 0.054(3) -0.001(3) 0.001(3) -0.003(3)
C60 0.057(3) 0.057(3) 0.056(3) 0.000(3) 0.000(3) -0.003(3)
C61 0.057(3) 0.057(3) 0.059(3) -0.001(3) 0.001(3) -0.002(3)
C62 0.054(4) 0.057(4) 0.055(4) -0.001(3) -0.001(3) -0.003(3)
N1 0.056(4) 0.058(4) 0.057(5) 0.000(2) 0.001(2) -0.001(2)
N2 0.052(5) 0.052(5) 0.059(6) 0.003(4) 0.006(4) 0.002(4)
N3 0.066(6) 0.058(6) 0.067(6) 0.002(4) 0.000(4) 0.000(4)
N4 0.022(4) 0.030(4) 0.028(4) 0.000(4) 0.005(4) 0.004(4)
N5 0.041(5) 0.048(5) 0.038(5) 0.011(4) 0.009(4) 0.001(4)
N6 0.072(6) 0.064(6) 0.070(6) -0.005(4) -0.001(4) 0.002(4)
N8 0.076(3) 0.077(3) 0.077(3) 0.0002(18) 0.0011(17) -0.0004(18)
N9 0.079(3) 0.078(2) 0.079(3) -0.0005(18) 0.0010(19) -0.0001(18)
N11 0.058(5) 0.063(6) 0.060(6) -0.001(4) 0.010(4) -0.007(4)
N12 0.081(7) 0.077(7) 0.084(7) 0.005(5) 0.007(5) 0.001(4)
N13 0.063(4) 0.061(4) 0.062(4) 0.000(3) -0.005(3) 0.000(3)
N14 0.045(5) 0.044(5) 0.051(5) 0.002(4) 0.002(4) -0.006(4)
Ni1 0.119(3) 0.0162(11) 0.072(2) -0.0077(16) 0.009(2) -0.0016(16)
Ni2 0.082(2) 0.0612(19) 0.063(2) -0.0041(18) 0.0313(19) 0.0124(18)
O1 0.067(5) 0.071(5) 0.074(6) 0.000(4) 0.000(4) 0.002(4)
O2 0.096(6) 0.090(6) 0.092(6) -0.008(5) -0.005(4) 0.000(5)
O3 0.085(3) 0.086(4) 0.086(3) 0.002(3) 0.002(2) 0.000(3)
O4 0.089(4) 0.088(4) 0.088(3) 0.001(2) 0.003(2) -0.001(3)
O5 0.055(4) 0.052(3) 0.057(4) -0.001(3) 0.001(3) 0.000(3)
O6 0.054(3) 0.055(4) 0.058(4) 0.001(4) 0.003(3) 0.004(3)
O7 0.061(4) 0.053(4) 0.058(4) 0.002(3) 0.000(3) 0.000(3)
O8 0.060(3) 0.068(4) 0.071(5) 0.000(4) 0.000(3) -0.003(3)
O10 0.074(5) 0.070(4) 0.082(5) 0.003(4) -0.007(4) -0.003(4)
O11 0.072(4) 0.067(4) 0.072(5) 0.002(3) 0.005(4) 0.006(3)
O12 0.067(3) 0.064(4) 0.073(4) -0.003(3) 0.007(3) -0.001(3)
N7 0.079(2) 0.079(3) 0.080(2) 0.0000(17) -0.0005(15) 0.0003(17)
N10 0.081(3) 0.080(2) 0.081(3) -0.0001(16) -0.0008(16) 0.0004(17)
C13 0.078(3) 0.078(3) 0.079(2) 0.0004(18) 0.0001(17) 0.0006(18)
C21 0.081(3) 0.080(3) 0.081(3) -0.0009(17) 0.0003(17) 0.0000(19)

loop_
_atom_type_symbol
_atom_type_description
_atom_type_scat_dispersion_real
_atom_type_scat_dispersion_imag
_atom_type_scat_source
C C 0.0181 0.0091 'International Tables Vol C Tables 4.2.6.8 and 6.1.1.4'
H H 0.0000 0.0000 'International Tables Vol C Tables 4.2.6.8 and 6.1.1.4'
N N 0.0311 0.0180 'International Tables Vol C Tables 4.2.6.8 and 6.1.1.4'
O O 0.0492 0.0322 'International Tables Vol C Tables 4.2.6.8 and 6.1.1.4'
Ni Ni -3.0029 0.5091 'International Tables Vol C Tables 4.2.6.8 and 6.1.1.4'

loop_
_geom_angle_atom_site_label_1
_geom_angle_atom_site_label_2
_geom_angle_atom_site_label_3
_geom_angle
_geom_angle_site_symmetry_1
_geom_angle_site_symmetry_3
C47 O9 Ni2 136.7(12) . 4_455
O9 C47 O10 123.6(13) . .
O9 C47 C49 121.9(18) . .
O10 C47 C49 113.1(16) . .
C49 C48 C51 120.0 . .
C49 C48 H48 120.0 . .
C51 C48 H48 120.0 . .
C48 C49 C53 120.0 . .
C48 C49 C47 121.7(13) . .
C53 C49 C47 118.0(13) . .
C50 C53 C49 120.0 . .
C50 C53 H53 120.0 . .
C49 C53 H53 120.0 . .
C53 C50 C52 120.0 . .
C53 C50 H50 120.0 . .
C52 C50 H50 120.0 . .
C51 C52 C50 120.0 . .
C51 C52 C54 117.1(12) . .
C50 C52 C54 122.8(12) . .
C52 C51 C48 120.0 . .
C52 C51 H51 120.0 . .
C48 C51 H51 120.0 . .
N14 C54 C52 115.8(14) . .
N14 C54 H54A 108.3 . .
C52 C54 H54A 108.3 . .
N14 C54 H54B 108.3 . .
C52 C54 H54B 108.3 . .
H54A C54 H54B 107.4 . .
N1 C1 N2 115.4(10) . .
N1 C1 H1A 108.4 . .
N2 C1 H1A 108.4 . .
N1 C1 H1B 108.4 . .
N2 C1 H1B 108.4 . .
H1A C1 H1B 107.5 . .
N2 C2 C3 105.7(9) . .
N2 C2 H2A 110.6 . .
C3 C2 H2A 110.6 . .
N2 C2 H2B 110.6 . .
C3 C2 H2B 110.6 . .
H2A C2 H2B 108.7 . .
N3 C3 C2 110.9(11) . .
N3 C3 H3A 109.5 . .
C2 C3 H3A 109.5 . .
N3 C3 H3B 109.5 . .
C2 C3 H3B 109.5 . .
H3A C3 H3B 108.1 . .
N4 C4 N3 116.0(10) . .
N4 C4 H4A 108.3 . .
N3 C4 H4A 108.3 . .
N4 C4 H4B 108.3 . .
N3 C4 H4B 108.3 . .
H4A C4 H4B 107.4 . .
N4 C5 N5 110.1(9) . .
N4 C5 H5A 109.6 . .
N5 C5 H5A 109.6 . .
N4 C5 H5B 109.6 . .
N5 C5 H5B 109.6 . .
H5A C5 H5B 108.2 . .
N5 C6 C7 102.0(12) . .
N5 C6 H6A 111.4 . .
C7 C6 H6A 111.4 . .
N5 C6 H6B 111.4 . .
C7 C6 H6B 111.4 . .
H6A C6 H6B 109.2 . .
N6 C7 C6 116.1(13) . .
N6 C7 H7A 108.3 . .
C6 C7 H7A 108.3 . .
N6 C7 H7B 108.3 . .
C6 C7 H7B 108.3 . .
H7A C7 H7B 107.4 . .
N1 C8 N6 109.3(12) . .
N1 C8 H8A 109.8 . .
N6 C8 H8A 109.8 . .
N1 C8 H8B 109.8 . .
N6 C8 H8B 109.8 . .
H8A C8 H8B 108.3 . .
N1 C9 C10 107.7(11) . .
N1 C9 H9A 110.2 . .
C10 C9 H9A 110.2 . .
N1 C9 H9B 110.2 . .
C10 C9 H9B 110.2 . .
H9A C9 H9B 108.5 . .
O1 C10 C9 114.6(11) . .
O1 C10 H10A 108.6 . .
C9 C10 H10A 108.6 . .
O1 C10 H10B 108.6 . .
C9 C10 H10B 108.6 . .
H10A C10 H10B 107.6 . .
N4 C11 C12 106.3(10) . .
N4 C11 H11A 110.5 . .
C12 C11 H11A 110.5 . .
N4 C11 H11B 110.5 . .
C12 C11 H11B 110.5 . .
H11A C11 H11B 108.7 . .
O2 C12 C11 103.4(12) . .
O2 C12 H12A 111.1 . .
C11 C12 H12A 111.1 . .
O2 C12 H12B 111.1 . .
C11 C12 H12B 111.1 . .
H12A C12 H12B 109.0 . .
N8 C14 C15 107.5(14) . .
N8 C14 H14A 110.2 . .
C15 C14 H14A 110.2 . .
N8 C14 H14B 110.2 . .
C15 C14 H14B 110.2 . .
H14A C14 H14B 108.5 . .
N9 C15 C14 112.2(14) . .
N9 C15 H15A 109.2 . .
C14 C15 H15A 109.2 . .
N9 C15 H15B 109.2 . .
C14 C15 H15B 109.2 . .
H15A C15 H15B 107.9 . .
N10 C16 N9 111.7(10) . .
N10 C16 H16A 109.3 . .
N9 C16 H16A 109.3 . .
N10 C16 H16B 109.3 . .
N9 C16 H16B 109.3 . .
H16A C16 H16B 107.9 . .
N10 C17 N11 112.4(10) . .
N10 C17 H17A 109.1 . .
N11 C17 H17A 109.1 . .
N10 C17 H17B 109.1 . .
N11 C17 H17B 109.1 . .
H17A C17 H17B 107.9 . .
N11 C18 C19 112.4(13) . .
N11 C18 H18A 109.1 . .
C19 C18 H18A 109.1 . .
N11 C18 H18B 109.1 . .
C19 C18 H18B 109.1 . .
H18A C18 H18B 107.9 . .
N12 C19 C18 100.5(12) . .
N12 C19 H19A 111.7 . .
C18 C19 H19A 111.7 . .
N12 C19 H19B 111.7 . .
C18 C19 H19B 111.7 . .
H19A C19 H19B 109.4 . .
N7 C20 N12 111.8(10) . .
N7 C20 H20A 109.2 . .
N12 C20 H20A 109.2 . .
N7 C20 H20B 109.2 . .
N12 C20 H20B 109.2 . .
H20A C20 H20B 107.9 . .
O3 C22 C21 103.1(13) . .
O3 C22 H22A 111.2 . .
C21 C22 H22A 111.2 . .
O3 C22 H22B 111.2 . .
C21 C22 H22B 111.2 . .
H22A C22 H22B 109.1 . .
N10 C23 C24 109.5(12) . .
N10 C23 H23A 109.8 . .
C24 C23 H23A 109.8 . .
N10 C23 H23B 109.8 . .
C24 C23 H23B 109.8 . .
H23A C23 H23B 108.2 . .
O4 C24 C23 115.7(14) . .
O4 C24 H24A 108.4 . .
C23 C24 H24A 108.4 . .
O4 C24 H24B 108.4 . .
C23 C24 H24B 108.4 . .
H24A C24 H24B 107.4 . .
N13 C25 C26 114.2(12) . .
N13 C25 C30 115.3(13) . .
C26 C25 C30 109.6(11) . .
N13 C25 H25 105.6 . .
C26 C25 H25 105.6 . .
C30 C25 H25 105.6 . .
N14 C26 C25 112.1(12) . .
N14 C26 C27 112.9(12) . .
C25 C26 C27 112.0(12) . .
N14 C26 H26 106.4 . .
C25 C26 H26 106.4 . .
C27 C26 H26 106.4 . .
C28 C27 C26 107.9(11) . .
C28 C27 H27A 110.1 . .
C26 C27 H27A 110.1 . .
C28 C27 H27B 110.1 . .
C26 C27 H27B 110.1 . .
H27A C27 H27B 108.4 . .
C29 C28 C27 111.3(13) . .
C29 C28 H28A 109.4 . .
C27 C28 H28A 109.4 . .
C29 C28 H28B 109.4 . .
C27 C28 H28B 109.4 . .
H28A C28 H28B 108.0 . .
C28 C29 C30 110.2(13) . .
C28 C29 H29A 109.6 . .
C30 C29 H29A 109.6 . .
C28 C29 H29B 109.6 . .
C30 C29 H29B 109.6 . .
H29A C29 H29B 108.1 . .
C29 C30 C25 112.9(12) . .
C29 C30 H30A 109.0 . .
C25 C30 H30A 109.0 . .
C29 C30 H30B 109.0 . .
C25 C30 H30B 109.0 . .
H30A C30 H30B 107.8 . .
O6 C31 O5 119.1(11) . .
O6 C31 C32 127.7(15) . .
O5 C31 C32 112.9(13) . .
C33 C32 C37 120.0 . .
C33 C32 C31 123.3(11) . .
C37 C32 C31 116.6(11) . .
C32 C33 C34 120.0 . .
C32 C33 H33 120.0 . .
C34 C33 H33 120.0 . .
C35 C34 C33 120.0 . .
C35 C34 H34 120.0 . .
C33 C34 H34 120.0 . .
C34 C35 C36 120.0 . .
C34 C35 C38 115.4(10) . .
C36 C35 C38 124.4(10) . .
C37 C36 C35 120.0 . .
C37 C36 H36 120.0 . .
C35 C36 H36 120.0 . .
C36 C37 C32 120.0 . .
C36 C37 H37 120.0 . .
C32 C37 H37 120.0 . .
N13 C38 C35 109.6(11) . .
N13 C38 H38A 109.8 . .
C35 C38 H38A 109.8 . .
N13 C38 H38B 109.8 . .
C35 C38 H38B 109.8 . .
H38A C38 H38B 108.2 . .
O8 C39 O7 122.6(13) . .
O8 C39 C40 128.0(18) . .
O7 C39 C40 109.3(14) . .
C41 C40 C45 120.0 . .
C41 C40 C39 115.4(11) . .
C45 C40 C39 124.6(11) . .
C42 C41 C40 120.0 . .
C42 C41 H41 120.0 . .
C40 C41 H41 120.0 . .
C41 C42 C43 120.0 . .
C41 C42 H42 120.0 . .
C43 C42 H42 120.0 . .
C44 C43 C42 120.0 . .
C44 C43 C46 120.6(11) . .
C42 C43 C46 119.2(11) . .
C45 C44 C43 120.0 . .
C45 C44 H44 120.0 . .
C43 C44 H44 120.0 . .
C44 C45 C40 120.0 . .
C44 C45 H45 120.0 . .
C40 C45 H45 120.0 . .
N13 C46 C43 118.8(14) . .
N13 C46 H46A 107.6 . .
C43 C46 H46A 107.6 . .
N13 C46 H46B 107.6 . .
C43 C46 H46B 107.6 . .
H46A C46 H46B 107.1 . .
O12 C55 O11 117.3(12) . .
O12 C55 C56 127.4(17) . .
O11 C55 C56 115.2(15) . .
C57 C56 C61 120.0 . .
C57 C56 C55 115.0(12) . .
C61 C56 C55 124.8(12) . .
C58 C57 C56 120.0 . .
C58 C57 H57 120.0 . .
C56 C57 H57 120.0 . .
C57 C58 C59 120.0 . .
C57 C58 H58 120.0 . .
C59 C58 H58 120.0 . .
C58 C59 C60 120.0 . .
C58 C59 C62 122.1(10) . .
C60 C59 C62 117.6(10) . .
C61 C60 C59 120.0 . .
C61 C60 H60 120.0 . .
C59 C60 H60 120.0 . .
C60 C61 C56 120.0 . .
C60 C61 H61 120.0 . .
C56 C61 H61 120.0 . .
N14 C62 C59 117.2(12) . .
N14 C62 H62A 108.0 . .
C59 C62 H62A 108.0 . .
N14 C62 H62B 108.0 . .
C59 C62 H62B 108.0 . .
H62A C62 H62B 107.2 . .
C8 N1 C1 119.0(11) . .
C8 N1 C9 121.6(12) . .
C1 N1 C9 111.8(11) . .
C2 N2 C1 115.9(9) . .
C2 N2 Ni1 106.2(10) . .
C1 N2 Ni1 112.1(9) . .
C2 N2 H2 107.4 . .
C1 N2 H2 107.4 . .
Ni1 N2 H2 107.4 . .
C3 N3 C4 113.6(9) . .
C3 N3 Ni1 107.5(9) . .
C4 N3 Ni1 116.1(10) . .
C3 N3 H3 106.3 . .
C4 N3 H3 106.3 . .
Ni1 N3 H3 106.3 . .
C4 N4 C5 118.9(12) . .
C4 N4 C11 117.1(11) . .
C5 N4 C11 106.2(11) . .
C5 N5 C6 107.0(9) . .
C5 N5 Ni1 123.7(10) . .
C6 N5 Ni1 109.8(9) . .
C5 N5 H5 104.9 . .
C6 N5 H5 104.9 . .
Ni1 N5 H5 104.9 . .
C7 N6 C8 113.0(11) . .
C7 N6 Ni1 105.5(11) . .
C8 N6 Ni1 121.6(12) . .
C7 N6 H6 105.1 . .
C8 N6 H6 105.1 . .
Ni1 N6 H6 105.1 . .
C14 N8 C13 114.1(12) . .
C14 N8 Ni2 106.9(11) . .
C13 N8 Ni2 116.8(12) . .
C14 N8 H8 106.1 . .
C13 N8 H8 106.1 . .
Ni2 N8 H8 106.1 . .
C15 N9 C16 106.8(12) . .
C15 N9 Ni2 109.1(12) . .
C16 N9 Ni2 121.1(13) . .
C15 N9 H9 106.3 . .
C16 N9 H9 106.3 . .
Ni2 N9 H9 106.3 . .
C17 N11 C18 112.4(11) . .
C17 N11 Ni2 108.3(11) . .
C18 N11 Ni2 98.4(10) . .
C17 N11 H11 112.3 . .
C18 N11 H11 112.3 . .
Ni2 N11 H11 112.3 . .
C19 N12 C20 106.4(11) . .
C19 N12 Ni2 107.0(12) . .
C20 N12 Ni2 114.8(13) . .
C19 N12 H12 109.5 . .
C20 N12 H12 109.5 . .
Ni2 N12 H12 109.5 . .
C46 N13 C25 108.2(13) . .
C46 N13 C38 112.4(13) . .
C25 N13 C38 117.5(13) . .
C62 N14 C54 107.3(12) . .
C62 N14 C26 116.8(12) . .
C54 N14 C26 114.5(13) . .
N6 Ni1 N3 179.4(7) . .
N6 Ni1 N5 88.1(5) . .
N3 Ni1 N5 91.9(4) . .
N6 Ni1 N2 94.1(5) . .
N3 Ni1 N2 86.0(4) . .
N5 Ni1 N2 177.7(5) . .
N6 Ni1 O5 86.2(6) . .
N3 Ni1 O5 93.2(5) . .
N5 Ni1 O5 88.6(5) . .
N2 Ni1 O5 92.2(5) . .
N6 Ni1 O7 94.9(6) . 3_647
N3 Ni1 O7 85.7(5) . 3_647
N5 Ni1 O7 93.7(5) . 3_647
N2 Ni1 O7 85.5(5) . 3_647
O5 Ni1 O7 177.5(5) . 3_647
N9 Ni2 N12 177.4(6) . .
N9 Ni2 N8 88.1(6) . .
N12 Ni2 N8 94.0(5) . .
N9 Ni2 N11 91.4(5) . .
N12 Ni2 N11 86.5(5) . .
N8 Ni2 N11 179.3(6) . .
N9 Ni2 O9 91.4(7) . 4
N12 Ni2 O9 87.0(6) . 4
N8 Ni2 O9 92.6(6) . 4
N11 Ni2 O9 87.9(6) . 4
N9 Ni2 O12 90.7(7) . .
N12 Ni2 O12 90.9(6) . .
N8 Ni2 O12 90.3(6) . .
N11 Ni2 O12 89.2(5) . .
O9 Ni2 O12 176.6(6) 4 .
C10 O1 H1 109.5 . .
C12 O2 H2C 109.5 . .
C22 O3 H3C 136.8 . .
C24 O4 H4 110.9 . .
C31 O5 Ni1 133.6(9) . .
C39 O7 Ni1 130.6(9) . 3_657
C55 O12 Ni2 139.6(12) . .
C13 N7 C20 122.7(16) . .
C13 N7 C21 111.4(15) . .
C20 N7 C21 114.7(15) . .
C17 N10 C16 114.5(16) . .
C17 N10 C23 112.3(14) . .
C16 N10 C23 109.7(14) . .
N7 C13 N8 112.0(10) . .
N7 C13 H13A 109.2 . .
N8 C13 H13A 109.2 . .
N7 C13 H13B 109.2 . .
N8 C13 H13B 109.2 . .
H13A C13 H13B 107.9 . .
N7 C21 C22 125.1(15) . .
N7 C21 H21A 106.0 . .
C22 C21 H21A 106.0 . .
N7 C21 H21B 106.0 . .
C22 C21 H21B 106.0 . .
H21A C21 H21B 106.3 . .

loop_
_geom_bond_atom_site_label_1
_geom_bond_atom_site_label_2
_geom_bond_distance
_geom_bond_site_symmetry_2
O9 C47 1.24(2) .
O9 Ni2 2.113(14) 4_455
C47 O10 1.40(2) .
C47 C49 1.429(9) .
C48 C49 1.3900 .
C48 C51 1.3900 .
C48 H48 0.9500 .
C49 C53 1.3900 .
C53 C50 1.3900 .
C53 H53 0.9500 .
C50 C52 1.3900 .
C50 H50 0.9500 .
C52 C51 1.3900 .
C52 C54 1.507(9) .
C51 H51 0.9500 .
C54 N14 1.472(15) .
C54 H54A 0.9900 .
C54 H54B 0.9900 .
C1 N1 1.450(2) .
C1 N2 1.480(2) .
C1 H1A 0.9900 .
C1 H1B 0.9900 .
C2 N2 1.480(2) .
C2 C3 1.520(2) .
C2 H2A 0.9900 .
C2 H2B 0.9900 .
C3 N3 1.480(2) .
C3 H3A 0.9900 .
C3 H3B 0.9900 .
C4 N4 1.449(2) .
C4 N3 1.480(2) .
C4 H4A 0.9900 .
C4 H4B 0.9900 .
C5 N4 1.450(2) .
C5 N5 1.480(2) .
C5 H5A 0.9900 .
C5 H5B 0.9900 .
C6 N5 1.480(2) .
C6 C7 1.520(2) .
C6 H6A 0.9900 .
C6 H6B 0.9900 .
C7 N6 1.480(2) .
C7 H7A 0.9900 .
C7 H7B 0.9900 .
C8 N1 1.450(2) .
C8 N6 1.480(2) .
C8 H8A 0.9900 .
C8 H8B 0.9900 .
C9 N1 1.5100(10) .
C9 C10 1.520(2) .
C9 H9A 0.9900 .
C9 H9B 0.9900 .
C10 O1 1.4698(10) .
C10 H10A 0.9900 .
C10 H10B 0.9900 .
C11 N4 1.5098(10) .
C11 C12 1.520(2) .
C11 H11A 0.9900 .
C11 H11B 0.9900 .
C12 O2 1.4700(10) .
C12 H12A 0.9900 .
C12 H12B 0.9900 .
C14 N8 1.480(2) .
C14 C15 1.520(2) .
C14 H14A 0.9900 .
C14 H14B 0.9900 .
C15 N9 1.480(2) .
C15 H15A 0.9900 .
C15 H15B 0.9900 .
C16 N10 1.450(2) .
C16 N9 1.481(2) .
C16 H16A 0.9900 .
C16 H16B 0.9900 .
C17 N10 1.450(2) .
C17 N11 1.480(2) .
C17 H17A 0.9900 .
C17 H17B 0.9900 .
C18 N11 1.480(2) .
C18 C19 1.520(2) .
C18 H18A 0.9900 .
C18 H18B 0.9900 .
C19 N12 1.480(2) .
C19 H19A 0.9900 .
C19 H19B 0.9900 .
C20 N7 1.450(2) .
C20 N12 1.481(2) .
C20 H20A 0.9900 .
C20 H20B 0.9900 .
C22 O3 1.4700(10) .
C22 C21 1.520(2) .
C22 H22A 0.9900 .
C22 H22B 0.9900 .
C23 N10 1.5098(10) .
C23 C24 1.520(2) .
C23 H23A 0.9900 .
C23 H23B 0.9900 .
C24 O4 1.4699(10) .
C24 H24A 0.9900 .
C24 H24B 0.9900 .
C25 N13 1.480(2) .
C25 C26 1.520(2) .
C25 C30 1.550(2) .
C25 H25 1.0000 .
C26 N14 1.479(2) .
C26 C27 1.550(2) .
C26 H26 1.0000 .
C27 C28 1.540(2) .
C27 H27A 0.9900 .
C27 H27B 0.9900 .
C28 C29 1.539(2) .
C28 H28A 0.9900 .
C28 H28B 0.9900 .
C29 C30 1.540(2) .
C29 H29A 0.9900 .
C29 H29B 0.9900 .
C30 H30A 0.9900 .
C30 H30B 0.9900 .
C31 O6 1.242(18) .
C31 O5 1.43(2) .
C31 C32 1.420(9) .
C32 C33 1.3900 .
C32 C37 1.3900 .
C33 C34 1.3900 .
C33 H33 0.9500 .
C34 C35 1.3900 .
C34 H34 0.9500 .
C35 C36 1.3900 .
C35 C38 1.504(9) .
C36 C37 1.3900 .
C36 H36 0.9500 .
C37 H37 0.9500 .
C38 N13 1.496(14) .
C38 H38A 0.9900 .
C38 H38B 0.9900 .
C39 O8 1.117(19) .
C39 O7 1.33(2) .
C39 C40 1.420(9) .
C40 C41 1.3900 .
C40 C45 1.3900 .
C41 C42 1.3900 .
C41 H41 0.9500 .
C42 C43 1.3900 .
C42 H42 0.9500 .
C43 C44 1.3900 .
C43 C46 1.484(9) .
C44 C45 1.3900 .
C44 H44 0.9500 .
C45 H45 0.9500 .
C46 N13 1.460(14) .
C46 H46A 0.9900 .
C46 H46B 0.9900 .
C55 O12 1.24(2) .
C55 O11 1.31(2) .
C55 C56 1.425(9) .
C56 C57 1.3900 .
C56 C61 1.3900 .
C57 C58 1.3900 .
C57 H57 0.9500 .
C58 C59 1.3900 .
C58 H58 0.9500 .
C59 C60 1.3900 .
C59 C62 1.487(9) .
C60 C61 1.3900 .
C60 H60 0.9500 .
C61 H61 0.9500 .
C62 N14 1.466(14) .
C62 H62A 0.9900 .
C62 H62B 0.9900 .
N2 Ni1 2.093(14) .
N2 H2 0.9300 .
N3 Ni1 1.960(15) .
N3 H3 0.9300 .
N5 Ni1 2.013(13) .
N5 H5 0.9300 .
N6 Ni1 1.910(15) .
N6 H6 0.9300 .
N8 C13 1.480(2) .
N8 Ni2 2.049(17) .
N8 H8 0.9300 .
N9 Ni2 1.889(17) .
N9 H9 0.9300 .
N11 Ni2 2.104(15) .
N11 H11 0.9300 .
N12 Ni2 2.019(19) .
N12 H12 0.9300 .
Ni1 O5 2.131(13) .
Ni1 O7 2.215(13) 3_647
Ni2 O9 2.113(14) 4
Ni2 O12 2.137(14) .
O1 H1 0.8400 .
O2 H2C 0.8400 .
O3 H3C 0.8198 .
O4 H4 0.8199 .
O7 Ni1 2.215(13) 3_657
N7 C13 1.450(2) .
N7 C21 1.5099(10) .
C13 H13A 0.9900 .
C13 H13B 0.9900 .
C21 H21A 0.9900 .
C21 H21B 0.9900 .

loop_
_geom_hbond_atom_site_label_D
_geom_hbond_atom_site_label_H
_geom_hbond_atom_site_label_A
_geom_hbond_distance_DH
_geom_hbond_distance_HA
_geom_hbond_distance_DA
_geom_hbond_angle_DHA
_geom_hbond_site_symmetry_A
N2 H2 O2 0.93 2.45 3.23(2) 141.0 1_556
N3 H3 O6 0.93 2.03 2.910(18) 157.0 .
N6 H6 O8 0.93 2.06 2.93(2) 155.2 3_647
N8 H8 O10 0.93 2.06 2.94(2) 156.8 4
N9 H9 O3 0.93 2.41 3.07(2) 128.1 1_556
N11 H11 O11 0.93 2.05 2.860(19) 144.0 .
N12 H12 O4 0.93 2.15 2.90(2) 137.4 1_554
O1 H1 O10 0.84 1.91 2.585(19) 136.9 1_556
O3 H3C O1 0.82 2.08 2.857(19) 157.5 4_556

loop_
_geom_torsion_atom_site_label_1
_geom_torsion_atom_site_label_2
_geom_torsion_atom_site_label_3
_geom_torsion_atom_site_label_4
_geom_torsion
_geom_torsion_site_symmetry_1
_geom_torsion_site_symmetry_4
Ni2 O9 C47 O10 -20(4) 4_455 .
Ni2 O9 C47 C49 175.0(13) 4_455 .
C51 C48 C49 C53 0.0 . .
C51 C48 C49 C47 173.2(18) . .
O9 C47 C49 C48 -157.6(16) . .
O10 C47 C49 C48 36(2) . .
O9 C47 C49 C53 16(3) . .
O10 C47 C49 C53 -151.1(14) . .
C48 C49 C53 C50 0.0 . .
C47 C49 C53 C50 -173.5(17) . .
C49 C53 C50 C52 0.0 . .
C53 C50 C52 C51 0.0 . .
C53 C50 C52 C54 -177.0(15) . .
C50 C52 C51 C48 0.0 . .
C54 C52 C51 C48 177.2(14) . .
C49 C48 C51 C52 0.0 . .
C51 C52 C54 N14 -88.8(18) . .
C50 C52 C54 N14 88.3(18) . .
N2 C2 C3 N3 54.5(18) . .
N5 C6 C7 N6 -48(2) . .
N1 C9 C10 O1 65.9(16) . .
N4 C11 C12 O2 167.3(15) . .
N8 C14 C15 N9 -45(2) . .
N11 C18 C19 N12 67.3(19) . .
N10 C23 C24 O4 166.6(16) . .
N13 C25 C26 N14 -44(2) . .
C30 C25 C26 N14 -174.6(13) . .
N13 C25 C26 C27 -171.7(13) . .
C30 C25 C26 C27 57.2(18) . .
N14 C26 C27 C28 171.9(14) . .
C25 C26 C27 C28 -60.5(19) . .
C26 C27 C28 C29 60(2) . .
C27 C28 C29 C30 -57(2) . .
C28 C29 C30 C25 54(2) . .
N13 C25 C30 C29 176.0(15) . .
C26 C25 C30 C29 -54(2) . .
O6 C31 C32 C33 -154.1(15) . .
O5 C31 C32 C33 32.8(18) . .
O6 C31 C32 C37 21(2) . .
O5 C31 C32 C37 -151.7(11) . .
C37 C32 C33 C34 0.0 . .
C31 C32 C33 C34 175.4(14) . .
C32 C33 C34 C35 0.0 . .
C33 C34 C35 C36 0.0 . .
C33 C34 C35 C38 176.3(12) . .
C34 C35 C36 C37 0.0 . .
C38 C35 C36 C37 -175.9(13) . .
C35 C36 C37 C32 0.0 . .
C33 C32 C37 C36 0.0 . .
C31 C32 C37 C36 -175.7(13) . .
C34 C35 C38 N13 104.1(13) . .
C36 C35 C38 N13 -79.8(16) . .
O8 C39 C40 C41 10(3) . .
O7 C39 C40 C41 -167.9(11) . .
O8 C39 C40 C45 -172.1(18) . .
O7 C39 C40 C45 10(2) . .
C45 C40 C41 C42 0.0 . .
C39 C40 C41 C42 178.0(14) . .
C40 C41 C42 C43 0.0 . .
C41 C42 C43 C44 0.0 . .
C41 C42 C43 C46 -176.1(13) . .
C42 C43 C44 C45 0.0 . .
C46 C43 C44 C45 176.1(14) . .
C43 C44 C45 C40 0.0 . .
C41 C40 C45 C44 0.0 . .
C39 C40 C45 C44 -177.8(15) . .
C44 C43 C46 N13 127.8(14) . .
C42 C43 C46 N13 -56.1(19) . .
O12 C55 C56 C57 19(3) . .
O11 C55 C56 C57 -164.2(14) . .
O12 C55 C56 C61 -166.3(16) . .
O11 C55 C56 C61 11(2) . .
C61 C56 C57 C58 0.0 . .
C55 C56 C57 C58 175.1(14) . .
C56 C57 C58 C59 0.0 . .
C57 C58 C59 C60 0.0 . .
C57 C58 C59 C62 -173.3(13) . .
C58 C59 C60 C61 0.0 . .
C62 C59 C60 C61 173.6(12) . .
C59 C60 C61 C56 0.0 . .
C57 C56 C61 C60 0.0 . .
C55 C56 C61 C60 -174.5(15) . .
C58 C59 C62 N14 118.9(14) . .
C60 C59 C62 N14 -54.6(17) . .
N6 C8 N1 C1 65.2(18) . .
N6 C8 N1 C9 -81.9(18) . .
N2 C1 N1 C8 -69.2(17) . .
N2 C1 N1 C9 80.9(15) . .
C10 C9 N1 C8 -105.5(14) . .
C10 C9 N1 C1 105.2(14) . .
C3 C2 N2 C1 -164.7(13) . .
C3 C2 N2 Ni1 -39.5(15) . .
N1 C1 N2 C2 174.5(14) . .
N1 C1 N2 Ni1 52.4(14) . .
C2 C3 N3 C4 -170.7(13) . .
C2 C3 N3 Ni1 -40.8(13) . .
N4 C4 N3 C3 -177.9(12) . .
N4 C4 N3 Ni1 56.7(16) . .
N3 C4 N4 C5 -66.8(17) . .
N3 C4 N4 C11 63.0(17) . .
N5 C5 N4 C4 58.1(17) . .
N5 C5 N4 C11 -76.5(16) . .
C12 C11 N4 C4 68.5(17) . .
C12 C11 N4 C5 -155.9(14) . .
N4 C5 N5 C6 -176.6(13) . .
N4 C5 N5 Ni1 -47.5(17) . .
C7 C6 N5 C5 172.0(14) . .
C7 C6 N5 Ni1 35.4(14) . .
C6 C7 N6 C8 171.2(16) . .
C6 C7 N6 Ni1 36.1(19) . .
N1 C8 N6 C7 178.0(15) . .
N1 C8 N6 Ni1 -55.0(18) . .
C15 C14 N8 C13 163.6(17) . .
C15 C14 N8 Ni2 32.8(19) . .
C14 C15 N9 C16 166.9(17) . .
C14 C15 N9 Ni2 34(2) . .
N10 C16 N9 C15 179.2(17) . .
N10 C16 N9 Ni2 -55(2) . .
N10 C17 N11 C18 174.1(15) . .
N10 C17 N11 Ni2 66.5(17) . .
C19 C18 N11 C17 -162.2(15) . .
C19 C18 N11 Ni2 -48.4(15) . .
C18 C19 N12 C20 -170.0(16) . .
C18 C19 N12 Ni2 -46.8(15) . .
N7 C20 N12 C19 174.6(17) . .
N7 C20 N12 Ni2 56(2) . .
C43 C46 N13 C25 -58(2) . .
C43 C46 N13 C38 170.6(13) . .
C26 C25 N13 C46 173.3(14) . .
C30 C25 N13 C46 -58.5(19) . .
C26 C25 N13 C38 -58(2) . .
C30 C25 N13 C38 70(2) . .
C35 C38 N13 C46 -80.9(18) . .
C35 C38 N13 C25 152.5(13) . .
C59 C62 N14 C54 -74.6(19) . .
C59 C62 N14 C26 155.3(13) . .
C52 C54 N14 C62 163.7(15) . .
C52 C54 N14 C26 -65(2) . .
C25 C26 N14 C62 -68.1(18) . .
C27 C26 N14 C62 59.6(19) . .
C25 C26 N14 C54 165.3(14) . .
C27 C26 N14 C54 -67.0(18) . .
C7 N6 Ni1 N3 79(57) . .
C8 N6 Ni1 N3 -51(57) . .
C7 N6 Ni1 N5 -9.9(12) . .
C8 N6 Ni1 N5 -140.2(12) . .
C7 N6 Ni1 N2 170.8(12) . .
C8 N6 Ni1 N2 40.5(13) . .
C7 N6 Ni1 O5 78.8(12) . .
C8 N6 Ni1 O5 -51.5(12) . .
C7 N6 Ni1 O7 -103.4(12) . 3_647
C8 N6 Ni1 O7 126.3(12) . 3_647
C3 N3 Ni1 N6 105(56) . .
C4 N3 Ni1 N6 -126(56) . .
C3 N3 Ni1 N5 -165.9(9) . .
C4 N3 Ni1 N5 -37.4(10) . .
C3 N3 Ni1 N2 13.4(9) . .
C4 N3 Ni1 N2 141.9(10) . .
C3 N3 Ni1 O5 105.5(9) . .
C4 N3 Ni1 O5 -126.1(10) . .
C3 N3 Ni1 O7 -72.3(9) . 3_647
C4 N3 Ni1 O7 56.1(10) . 3_647
C5 N5 Ni1 N6 -144.0(11) . .
C6 N5 Ni1 N6 -16.1(10) . .
C5 N5 Ni1 N3 36.6(11) . .
C6 N5 Ni1 N3 164.5(10) . .
C5 N5 Ni1 N2 19(15) . .
C6 N5 Ni1 N2 146(14) . .
C5 N5 Ni1 O5 129.8(11) . .
C6 N5 Ni1 O5 -102.3(10) . .
C5 N5 Ni1 O7 -49.2(11) . 3_647
C6 N5 Ni1 O7 78.7(10) . 3_647
C2 N2 Ni1 N6 -163.9(10) . .
C1 N2 Ni1 N6 -36.4(10) . .
C2 N2 Ni1 N3 15.5(10) . .
C1 N2 Ni1 N3 143.0(10) . .
C2 N2 Ni1 N5 34(15) . .
C1 N2 Ni1 N5 161(14) . .
C2 N2 Ni1 O5 -77.6(10) . .
C1 N2 Ni1 O5 49.9(9) . .
C2 N2 Ni1 O7 101.5(10) . 3_647
C1 N2 Ni1 O7 -131.0(9) . 3_647
C15 N9 Ni2 N12 132(15) . .
C16 N9 Ni2 N12 7(17) . .
C15 N9 Ni2 N8 -11.7(13) . .
C16 N9 Ni2 N8 -136.1(13) . .
C15 N9 Ni2 N11 168.8(13) . .
C16 N9 Ni2 N11 44.3(13) . .
C15 N9 Ni2 O9 80.8(13) . 4
C16 N9 Ni2 O9 -43.6(13) . 4
C15 N9 Ni2 O12 -101.9(13) . .
C16 N9 Ni2 O12 133.6(13) . .
C19 N12 Ni2 N9 57(16) . .
C20 N12 Ni2 N9 174(100) . .
C19 N12 Ni2 N8 -160.0(12) . .
C20 N12 Ni2 N8 -42.2(12) . .
C19 N12 Ni2 N11 19.5(12) . .
C20 N12 Ni2 N11 137.3(12) . .
C19 N12 Ni2 O9 107.6(12) . 4
C20 N12 Ni2 O9 -134.5(12) . 4
C19 N12 Ni2 O12 -69.7(12) . .
C20 N12 Ni2 O12 48.1(12) . .
C14 N8 Ni2 N9 -12.7(13) . .
C13 N8 Ni2 N9 -141.9(13) . .
C14 N8 Ni2 N12 168.9(13) . .
C13 N8 Ni2 N12 39.7(13) . .
C14 N8 Ni2 N11 35(50) . .
C13 N8 Ni2 N11 -94(49) . .
C14 N8 Ni2 O9 -104.0(12) . 4
C13 N8 Ni2 O9 126.8(13) . 4
C14 N8 Ni2 O12 78.0(12) . .
C13 N8 Ni2 O12 -51.2(12) . .
C17 N11 Ni2 N9 -46.9(10) . .
C18 N11 Ni2 N9 -163.9(10) . .
C17 N11 Ni2 N12 131.5(10) . .
C18 N11 Ni2 N12 14.5(10) . .
C17 N11 Ni2 N8 -94(49) . .
C18 N11 Ni2 N8 149(49) . .
C17 N11 Ni2 O9 44.4(10) . 4
C18 N11 Ni2 O9 -72.6(10) . 4
C17 N11 Ni2 O12 -137.6(10) . .
C18 N11 Ni2 O12 105.4(10) . .
O6 C31 O5 Ni1 19(2) . .
C32 C31 O5 Ni1 -167.3(10) . .
N6 Ni1 O5 C31 173.4(15) . .
N3 Ni1 O5 C31 -6.6(15) . .
N5 Ni1 O5 C31 -98.4(14) . .
N2 Ni1 O5 C31 79.5(15) . .
O7 Ni1 O5 C31 57(13) 3_647 .
O8 C39 O7 Ni1 3(3) . 3_657
C40 C39 O7 Ni1 -178.9(10) . 3_657
O11 C55 O12 Ni2 30(3) . .
C56 C55 O12 Ni2 -153.6(14) . .
N9 Ni2 O12 C55 -105(2) . .
N12 Ni2 O12 C55 73(2) . .
N8 Ni2 O12 C55 167(2) . .
N11 Ni2 O12 C55 -13(2) . .
O9 Ni2 O12 C55 22(11) 4 .
N12 C20 N7 C13 -68(2) . .
N12 C20 N7 C21 73(2) . .
N11 C17 N10 C16 -75(2) . .
N11 C17 N10 C23 51(2) . .
N9 C16 N10 C17 63(2) . .
N9 C16 N10 C23 -64(2) . .
C24 C23 N10 C17 73(2) . .
C24 C23 N10 C16 -157.9(17) . .
C20 N7 C13 N8 64(2) . .
C21 N7 C13 N8 -78(2) . .
C14 N8 C13 N7 -175.5(16) . .
Ni2 N8 C13 N7 -50(2) . .
C13 N7 C21 C22 -90(2) . .
C20 N7 C21 C22 125(2) . .
O3 C22 C21 N7 144.5(19) . .

loop_
_platon_squeeze_void_nr
_platon_squeeze_void_average_x
_platon_squeeze_void_average_y
_platon_squeeze_void_average_z
_platon_squeeze_void_volume
_platon_squeeze_void_count_electrons
_platon_squeeze_void_content
1 0.000 0.000 0.052 388 356 ' '
2 0.000 0.500 0.651 869 644 ' '
3 0.500 0.000 0.153 868 636 ' '
4 0.500 0.500 -0.045 388 351 ' '
